data_7200581
loop_
_publ_author_name
'Jiang, Xiu-Juan'
'Zhang, Su-Zhen'
'Guo, Jian-Hua'
'Wang, Xiu-Guang'
'Li, Jin-Shan'
'Du, Miao'

_publ_section_title
;
 Structural diversity and modulation of metal--organic coordination
 frameworks with a flexible V-shaped dicarboxyl building block
;
_journal_issue 5
_journal_name_full CrystEngComm
_journal_page_first 855
_journal_paper_doi 10.1039/b818567k
_journal_volume 11
_journal_year 2009
_chemical_formula_sum 'C35 H34 F12 O16 Zn2'
_chemical_formula_weight 1069.39
_chemical_name_systematic
;
?
;
_space_group_IT_number 4
_symmetry_cell_setting monoclinic
_symmetry_space_group_name_Hall 'P 2yb'
_symmetry_space_group_name_H-M 'P 1 21 1'
_atom_sites_solution_hydrogens geom
_atom_sites_solution_primary direct
_atom_sites_solution_secondary difmap
_audit_creation_method SHELXL-97
_cell_angle_alpha 90.00
_cell_angle_beta 95.072(2)
_cell_angle_gamma 90.00
_cell_formula_units_Z 2
_cell_length_a 12.9861(17)
_cell_length_b 12.1989(16)
_cell_length_c 13.2626(17)
_cell_measurement_reflns_used 3388
_cell_measurement_temperature 296(2)
_cell_measurement_theta_max 24.12
_cell_measurement_theta_min 2.69
_cell_volume 2092.8(5)
_computing_cell_refinement 'Bruker Apex II'
_computing_data_collection 'Bruker Apex II'
_computing_data_reduction 'Bruker SAINT'
_computing_molecular_graphics 'Bruker SHELXTL'
_computing_publication_material 'Bruker SHELXTL'
_computing_structure_refinement 'SHELXL-97 (Sheldrick, 1997)'
_computing_structure_solution 'SHELXS-97 (Sheldrick, 1990)'
_diffrn_ambient_temperature 296(2)
_diffrn_measured_fraction_theta_full 0.999
_diffrn_measured_fraction_theta_max 0.999
_diffrn_measurement_device_type 'Apex II CCD area detector'
_diffrn_measurement_method 'phi and omega scans'
_diffrn_radiation_monochromator graphite
_diffrn_radiation_source 'fine-focus sealed tube'
_diffrn_radiation_type MoK\a
_diffrn_radiation_wavelength 0.71073
_diffrn_reflns_av_R_equivalents 0.0237
_diffrn_reflns_av_sigmaI/netI 0.0633
_diffrn_reflns_limit_h_max 14
_diffrn_reflns_limit_h_min -15
_diffrn_reflns_limit_k_max 14
_diffrn_reflns_limit_k_min -14
_diffrn_reflns_limit_l_max 12
_diffrn_reflns_limit_l_min -15
_diffrn_reflns_number 10856
_diffrn_reflns_theta_full 25.03
_diffrn_reflns_theta_max 25.03
_diffrn_reflns_theta_min 1.57
_exptl_absorpt_coefficient_mu 1.269
_exptl_absorpt_correction_T_max 0.7805
_exptl_absorpt_correction_T_min 0.6400
_exptl_absorpt_correction_type multi-scan
_exptl_absorpt_process_details SADABS
_exptl_crystal_colour COLORLESS
_exptl_crystal_density_diffrn 1.697
_exptl_crystal_density_meas ?
_exptl_crystal_density_method 'not measured'
_exptl_crystal_description BLOCK
_exptl_crystal_F_000 1080
_exptl_crystal_size_max 0.34
_exptl_crystal_size_mid 0.28
_exptl_crystal_size_min 0.20
_refine_diff_density_max 0.351
_refine_diff_density_min -0.243
_refine_diff_density_rms 0.048
_refine_ls_abs_structure_details 'Flack H D (1983), Acta Cryst. A39, 876-881'
_refine_ls_abs_structure_Flack 0.013(9)
_refine_ls_extinction_method none
_refine_ls_goodness_of_fit_ref 1.002
_refine_ls_hydrogen_treatment constr
_refine_ls_matrix_type full
_refine_ls_number_parameters 588
_refine_ls_number_reflns 7002
_refine_ls_number_restraints 1
_refine_ls_restrained_S_all 1.002
_refine_ls_R_factor_all 0.0482
_refine_ls_R_factor_gt 0.0357
_refine_ls_shift/su_max 0.001
_refine_ls_shift/su_mean 0.000
_refine_ls_structure_factor_coef Fsqd
_refine_ls_weighting_details 'calc w=1/[\s^2^(Fo^2^)+(0.0100P)^2^+0.0000P] where P=(Fo^2^+2Fc^2^)/3'
_refine_ls_weighting_scheme calc
_refine_ls_wR_factor_gt 0.0693
_refine_ls_wR_factor_ref 0.0746
_reflns_number_gt 5825
_reflns_number_total 7002
_reflns_threshold_expression >2sigma(I)
_cod_data_source_file b818567k.txt
_cod_data_source_block 5
_cod_depositor_comments
;
The following automatic conversions were performed:
'_symmetry_cell_setting' value 'Monoclinic' changed to 'monoclinic'
according to '/home/saulius/struct/CIF-dictionaries/cif_core.dic'
dictionary named 'cif_core.dic' version 2.4.1 from
2010-06-29.

'_exptl_absorpt_correction_type' value 'MULTI-SCAN' changed
to 'multi-scan' according to
'/home/saulius/struct/CIF-dictionaries/cif_core.dic' dictionary named
'cif_core.dic' version 2.4.1 from 2010-06-29.

Automatic conversion script
Id: cif_fix_enum 1527 2010-12-29 10:47:43Z saulius 

The following automatic conversions were performed:

'_exptl_crystal_density_meas' value 'NONE' was changed to '?' - the
value is perceived as not measured.

Automatic conversion script
Id: cif_fix_values 3008 2015-01-20 13:52:24Z robertas 
;
_cod_original_sg_symbol_H-M P2(1)
_cod_database_code 7200581

loop_
_symmetry_equiv_pos_as_xyz
'x, y, z'
'-x, y+1/2, -z'

loop_
_atom_site_label
_atom_site_type_symbol
_atom_site_fract_x
_atom_site_fract_y
_atom_site_fract_z
_atom_site_U_iso_or_equiv
_atom_site_adp_type
_atom_site_occupancy
_atom_site_symmetry_multiplicity
_atom_site_calc_flag
_atom_site_refinement_flags
_atom_site_disorder_assembly
_atom_site_disorder_group
Zn1 Zn -0.01964(3) 0.91005(4) 0.46655(3) 0.04193(12) Uani 1 1 d . . .
Zn2 Zn 0.53831(3) 0.39868(4) 0.47256(3) 0.04188(13) Uani 1 1 d . . .
O1 O 0.1388(2) 0.8279(3) 0.5668(2) 0.0551(8) Uani 1 1 d . . .
O2 O -0.0199(2) 0.8514(2) 0.60674(19) 0.0473(7) Uani 1 1 d . . .
O3 O 0.0412(3) 0.8636(3) 1.3430(2) 0.0563(8) Uani 1 1 d . . .
O4 O -0.0394(2) 0.7182(3) 1.3935(2) 0.0567(8) Uani 1 1 d . . .
O5 O 0.5102(2) 0.3367(3) 0.6010(2) 0.0520(8) Uani 1 1 d . . .
O6 O 0.3456(2) 0.3404(3) 0.5440(2) 0.0720(10) Uani 1 1 d . . .
O7 O 0.4943(2) 0.3274(3) 1.3477(2) 0.0563(8) Uani 1 1 d . . .
O8 O 0.5720(2) 0.1730(3) 1.3974(2) 0.0569(8) Uani 1 1 d . . .
O9 O 0.0390(2) 1.0611(3) 0.4724(2) 0.0613(9) Uani 1 1 d . . .
H9A H 0.0769 1.0796 0.4262 0.092 Uiso 1 1 d R . .
H9B H 0.0500 1.0935 0.5291 0.092 Uiso 1 1 d R . .
O10 O -0.1671(2) 0.9510(3) 0.4381(2) 0.0647(9) Uani 1 1 d . . .
H10A H -0.2134 0.9021 0.4403 0.097 Uiso 1 1 d R . .
H10B H -0.1821 1.0148 0.4581 0.097 Uiso 1 1 d R . .
O11 O 0.4861(2) 0.5492(3) 0.4487(2) 0.0606(9) Uani 1 1 d . . .
H11A H 0.4414 0.5629 0.3997 0.091 Uiso 1 1 d R . .
H11B H 0.4740 0.5712 0.5072 0.091 Uiso 1 1 d R . .
O12 O 0.6869(2) 0.4334(3) 0.4839(2) 0.0760(11) Uani 1 1 d . . .
H12A H 0.7238 0.3804 0.4656 0.114 Uiso 1 1 d R . .
H12B H 0.7176 0.4983 0.4964 0.114 Uiso 1 1 d R . .
O13 O 0.2312(3) 0.6429(3) 0.4874(2) 0.0778(11) Uani 1 1 d . . .
H13A H 0.2905 0.6673 0.4649 0.117 Uiso 1 1 d R . .
H13B H 0.1924 0.6918 0.5096 0.117 Uiso 1 1 d R . .
O14 O 0.2228(3) 0.0854(3) 0.3858(3) 0.0894(12) Uani 1 1 d . . .
H14 H 0.2324 0.1517 0.3823 0.134 Uiso 1 1 calc R . .
O15 O 0.2316(3) 0.3042(4) 0.3504(3) 0.1078(15) Uani 1 1 d . . .
H15A H 0.2273 0.3709 0.3320 0.162 Uiso 1 1 d R . .
H15B H 0.2559 0.2919 0.4131 0.162 Uiso 1 1 d R . .
O16 O 0.3255(4) 0.5661(5) 0.3100(3) 0.144(2) Uani 1 1 d . . .
H16A H 0.2820 0.5267 0.3388 0.216 Uiso 1 1 d R . .
H16B H 0.3498 0.6222 0.3418 0.216 Uiso 1 1 d R . .
F1 F 0.1243(2) 0.3476(2) 1.0203(2) 0.0629(7) Uani 1 1 d . . .
F2 F 0.12151(18) 0.3933(2) 0.86399(17) 0.0619(7) Uani 1 1 d . . .
F3 F -0.00228(18) 0.4419(2) 0.95020(18) 0.0570(7) Uani 1 1 d . . .
F4 F 0.28671(18) 0.4608(2) 1.09897(18) 0.0586(7) Uani 1 1 d . . .
F5 F 0.31123(17) 0.4462(2) 0.94249(18) 0.0551(7) Uani 1 1 d . . .
F6 F 0.32883(17) 0.6018(2) 1.01702(18) 0.0518(6) Uani 1 1 d . . .
F7 F 0.21856(18) -0.0379(2) 1.05738(18) 0.0578(7) Uani 1 1 d . . .
F8 F 0.17748(18) -0.0453(2) 0.89793(18) 0.0578(7) Uani 1 1 d . . .
F9 F 0.17220(17) 0.1081(2) 0.97578(18) 0.0527(6) Uani 1 1 d . . .
F10 F 0.3702(2) -0.1539(2) 0.9829(2) 0.0610(7) Uani 1 1 d . . .
F11 F 0.49213(18) -0.05994(19) 0.92420(18) 0.0554(7) Uani 1 1 d . . .
F12 F 0.35548(17) -0.0999(2) 0.82887(17) 0.0614(6) Uani 1 1 d . . .
C1 C 0.0418(3) 0.6631(3) 0.8711(3) 0.0393(9) Uani 1 1 d . . .
H1 H -0.0088 0.6525 0.9155 0.047 Uiso 1 1 calc R . .
C2 C 0.0203(3) 0.7278(3) 0.7871(3) 0.0399(10) Uani 1 1 d . . .
H2 H -0.0449 0.7593 0.7751 0.048 Uiso 1 1 calc R . .
C3 C 0.0942(3) 0.7469(3) 0.7197(3) 0.0358(9) Uani 1 1 d . . .
C4 C 0.0707(3) 0.8136(3) 0.6266(3) 0.0384(10) Uani 1 1 d . . .
C5 C 0.1902(3) 0.6998(4) 0.7409(3) 0.0468(11) Uani 1 1 d . . .
H5 H 0.2416 0.7138 0.6980 0.056 Uiso 1 1 calc R . .
C6 C 0.2124(3) 0.6331(4) 0.8228(3) 0.0439(10) Uani 1 1 d . . .
H6 H 0.2773 0.6007 0.8333 0.053 Uiso 1 1 calc R . .
C7 C 0.1383(3) 0.6130(3) 0.8910(3) 0.0313(9) Uani 1 1 d . . .
C8 C 0.1567(3) 0.5377(3) 0.9822(3) 0.0304(8) Uani 1 1 d . . .
C9 C 0.0998(3) 0.4297(3) 0.9546(3) 0.0459(11) Uani 1 1 d . . .
C10 C 0.2713(3) 0.5101(4) 1.0099(3) 0.0422(10) Uani 1 1 d . . .
C11 C 0.1179(3) 0.5912(3) 1.0782(3) 0.0315(8) Uani 1 1 d . . .
C12 C 0.0659(3) 0.5366(3) 1.1497(3) 0.0384(10) Uani 1 1 d . . .
H12 H 0.0526 0.4620 1.1421 0.046 Uiso 1 1 calc R . .
C13 C 0.0339(3) 0.5916(3) 1.2318(3) 0.0419(10) Uani 1 1 d . . .
H13 H -0.0027 0.5540 1.2781 0.050 Uiso 1 1 calc R . .
C14 C 0.0551(3) 0.7023(3) 1.2468(3) 0.0355(9) Uani 1 1 d . . .
C15 C 0.0170(3) 0.7633(4) 1.3340(3) 0.0444(11) Uani 1 1 d . . .
C16 C 0.1105(3) 0.7556(3) 1.1782(3) 0.0405(10) Uani 1 1 d . . .
H16 H 0.1275 0.8291 1.1882 0.049 Uiso 1 1 calc R . .
C17 C 0.1412(3) 0.7020(3) 1.0948(3) 0.0377(10) Uani 1 1 d . . .
H17 H 0.1780 0.7399 1.0488 0.045 Uiso 1 1 calc R . .
C18 C 0.4476(3) 0.1700(3) 0.8612(3) 0.0405(10) Uani 1 1 d . . .
H18 H 0.4986 0.1602 0.9142 0.049 Uiso 1 1 calc R . .
C19 C 0.4683(3) 0.2341(4) 0.7793(3) 0.0441(11) Uani 1 1 d . . .
H19 H 0.5332 0.2660 0.7770 0.053 Uiso 1 1 calc R . .
C20 C 0.3917(3) 0.2508(3) 0.7003(3) 0.0396(10) Uani 1 1 d . . .
C21 C 0.4156(4) 0.3152(4) 0.6082(3) 0.0457(11) Uani 1 1 d . . .
C22 C 0.2957(3) 0.2037(4) 0.7060(3) 0.0527(12) Uani 1 1 d . . .
H22 H 0.2436 0.2158 0.6545 0.063 Uiso 1 1 calc R . .
C23 C 0.2762(3) 0.1381(4) 0.7881(3) 0.0491(11) Uani 1 1 d . . .
H23 H 0.2114 0.1063 0.7905 0.059 Uiso 1 1 calc R . .
C24 C 0.3521(3) 0.1198(3) 0.8659(3) 0.0349(9) Uani 1 1 d . . .
C25 C 0.3410(3) 0.0397(3) 0.9539(3) 0.0348(9) Uani 1 1 d . . .
C26 C 0.2270(3) 0.0161(3) 0.9712(3) 0.0412(10) Uani 1 1 d . . .
C27 C 0.3902(3) -0.0692(3) 0.9221(3) 0.0432(10) Uani 1 1 d . . .
C28 C 0.3920(3) 0.0843(3) 1.0546(3) 0.0307(8) Uani 1 1 d . . .
C29 C 0.4548(3) 0.0242(3) 1.1236(3) 0.0407(10) Uani 1 1 d . . .
H29 H 0.4697 -0.0483 1.1090 0.049 Uiso 1 1 calc R . .
C30 C 0.4961(3) 0.0692(3) 1.2137(3) 0.0407(11) Uani 1 1 d . . .
H30 H 0.5392 0.0274 1.2583 0.049 Uiso 1 1 calc R . .
C31 C 0.4732(3) 0.1771(3) 1.2381(3) 0.0361(9) Uani 1 1 d . . .
C32 C 0.5167(3) 0.2276(4) 1.3343(3) 0.0428(10) Uani 1 1 d . . .
C33 C 0.4079(3) 0.2370(3) 1.1696(3) 0.0365(9) Uani 1 1 d . . .
H33 H 0.3908 0.3087 1.1850 0.044 Uiso 1 1 calc R . .
C34 C 0.3686(3) 0.1916(3) 1.0801(3) 0.0334(9) Uani 1 1 d . . .
H34 H 0.3254 0.2332 1.0354 0.040 Uiso 1 1 calc R . .
C35 C 0.2200(6) 0.0384(7) 0.2862(5) 0.126(3) Uani 1 1 d . . .
H35A H 0.2325 0.0946 0.2381 0.190 Uiso 1 1 calc R . .
H35B H 0.1534 0.0062 0.2687 0.190 Uiso 1 1 calc R . .
H35C H 0.2724 -0.0171 0.2852 0.190 Uiso 1 1 calc R . .

loop_
_atom_site_aniso_label
_atom_site_aniso_U_11
_atom_site_aniso_U_22
_atom_site_aniso_U_33
_atom_site_aniso_U_23
_atom_site_aniso_U_13
_atom_site_aniso_U_12
Zn1 0.0494(3) 0.0423(3) 0.0349(2) 0.0004(3) 0.00823(19) 0.0037(3)
Zn2 0.0461(3) 0.0454(3) 0.0346(2) -0.0012(3) 0.00575(19) -0.0016(3)
O1 0.0504(19) 0.072(2) 0.0450(17) 0.0119(15) 0.0136(15) -0.0027(16)
O2 0.0473(18) 0.0548(18) 0.0403(17) 0.0063(13) 0.0064(13) 0.0114(14)
O3 0.081(2) 0.050(2) 0.0400(17) -0.0033(13) 0.0154(15) 0.0065(16)
O4 0.064(2) 0.063(2) 0.0464(18) 0.0115(15) 0.0241(16) 0.0118(16)
O5 0.051(2) 0.065(2) 0.0405(17) 0.0059(14) 0.0060(14) -0.0067(16)
O6 0.052(2) 0.114(3) 0.0493(19) 0.0329(19) 0.0027(16) 0.013(2)
O7 0.085(2) 0.044(2) 0.0397(17) -0.0081(14) 0.0052(15) -0.0045(17)
O8 0.062(2) 0.065(2) 0.0404(17) 0.0082(15) -0.0117(15) -0.0047(17)
O9 0.074(2) 0.048(2) 0.066(2) -0.0136(16) 0.0293(17) -0.0104(17)
O10 0.0486(19) 0.056(2) 0.087(2) 0.0000(17) -0.0043(16) 0.0034(15)
O11 0.073(2) 0.050(2) 0.059(2) -0.0040(15) 0.0066(17) 0.0076(17)
O12 0.0452(19) 0.074(3) 0.110(3) -0.026(2) 0.0147(17) -0.0062(17)
O13 0.074(2) 0.074(3) 0.088(3) -0.009(2) 0.025(2) 0.008(2)
O14 0.078(3) 0.083(3) 0.112(3) 0.012(2) 0.033(2) 0.006(3)
O15 0.087(3) 0.134(4) 0.101(3) -0.036(3) 0.004(2) 0.002(3)
O16 0.130(4) 0.208(7) 0.092(3) -0.015(4) -0.002(3) 0.016(4)
F1 0.0753(19) 0.0344(14) 0.0802(19) 0.0044(13) 0.0132(15) -0.0029(13)
F2 0.0687(16) 0.0554(16) 0.0635(15) -0.0257(15) 0.0171(12) -0.0123(15)
F3 0.0344(14) 0.0580(18) 0.0787(17) -0.0192(12) 0.0056(12) -0.0118(11)
F4 0.0469(15) 0.0690(17) 0.0591(16) 0.0243(13) 0.0006(12) 0.0203(13)
F5 0.0404(14) 0.0587(17) 0.0677(16) -0.0018(12) 0.0128(12) 0.0185(12)
F6 0.0316(13) 0.0552(16) 0.0670(16) 0.0034(12) -0.0045(11) -0.0050(12)
F7 0.0479(16) 0.0664(17) 0.0610(16) 0.0164(13) 0.0145(12) -0.0154(13)
F8 0.0393(14) 0.0658(17) 0.0680(17) -0.0117(13) 0.0028(12) -0.0160(12)
F9 0.0311(13) 0.0569(16) 0.0717(16) -0.0014(12) 0.0134(11) 0.0065(12)
F10 0.0695(18) 0.0351(14) 0.0788(18) 0.0003(13) 0.0078(14) 0.0000(13)
F11 0.0348(13) 0.0583(18) 0.0735(16) -0.0171(12) 0.0082(11) 0.0101(11)
F12 0.0637(15) 0.0593(16) 0.0603(15) -0.0234(15) 0.0006(11) 0.0010(16)
C1 0.031(2) 0.052(3) 0.036(2) 0.0042(19) 0.0076(17) 0.0024(19)
C2 0.031(2) 0.050(3) 0.039(2) 0.0025(19) 0.0019(18) 0.0122(19)
C3 0.033(2) 0.042(2) 0.032(2) -0.0023(17) 0.0006(17) 0.0016(18)
C4 0.043(3) 0.040(2) 0.032(2) -0.0062(18) 0.0029(19) -0.001(2)
C5 0.034(2) 0.069(3) 0.039(2) 0.003(2) 0.0105(19) 0.002(2)
C6 0.024(2) 0.067(3) 0.040(2) 0.004(2) 0.0012(17) 0.009(2)
C7 0.031(2) 0.033(2) 0.030(2) -0.0048(16) 0.0038(16) 0.0005(17)
C8 0.026(2) 0.029(2) 0.037(2) 0.0011(16) 0.0043(16) 0.0010(16)
C9 0.049(3) 0.036(3) 0.054(3) -0.008(2) 0.007(2) -0.002(2)
C10 0.037(2) 0.046(3) 0.043(2) 0.005(2) 0.0014(19) 0.006(2)
C11 0.027(2) 0.033(2) 0.034(2) 0.0036(16) -0.0005(16) 0.0056(17)
C12 0.042(2) 0.029(2) 0.045(2) 0.0036(18) 0.0074(19) -0.0037(18)
C13 0.045(3) 0.042(3) 0.041(3) 0.011(2) 0.013(2) 0.000(2)
C14 0.041(2) 0.038(2) 0.026(2) 0.0039(17) 0.0008(17) 0.0085(18)
C15 0.047(3) 0.050(3) 0.035(2) 0.002(2) -0.004(2) 0.019(2)
C16 0.058(3) 0.031(2) 0.032(2) 0.0010(18) 0.0021(19) -0.003(2)
C17 0.044(3) 0.033(2) 0.038(2) 0.0053(17) 0.0108(19) -0.0078(18)
C18 0.031(2) 0.052(3) 0.038(2) 0.0058(19) -0.0019(17) 0.002(2)
C19 0.037(3) 0.053(3) 0.042(3) 0.003(2) 0.005(2) -0.009(2)
C20 0.038(2) 0.050(3) 0.032(2) -0.0002(19) 0.0047(18) 0.005(2)
C21 0.048(3) 0.053(3) 0.037(2) -0.001(2) 0.003(2) 0.006(2)
C22 0.033(2) 0.080(4) 0.045(3) 0.008(2) -0.004(2) -0.004(2)
C23 0.030(2) 0.069(3) 0.047(3) 0.004(2) -0.0046(19) -0.009(2)
C24 0.028(2) 0.044(2) 0.033(2) -0.0029(18) 0.0040(17) -0.0009(18)
C25 0.027(2) 0.035(2) 0.042(2) 0.0012(18) 0.0040(17) -0.0001(17)
C26 0.038(2) 0.039(2) 0.047(3) 0.0032(19) 0.003(2) -0.0005(19)
C27 0.048(3) 0.034(3) 0.048(3) -0.0080(19) 0.006(2) 0.0024(19)
C28 0.028(2) 0.032(2) 0.033(2) 0.0006(16) 0.0075(16) -0.0015(16)
C29 0.044(2) 0.030(2) 0.049(3) 0.0032(19) 0.007(2) 0.0080(18)
C30 0.045(3) 0.042(3) 0.035(2) 0.0090(19) -0.001(2) 0.008(2)
C31 0.037(2) 0.038(2) 0.035(2) 0.0040(17) 0.0079(17) -0.0011(18)
C32 0.046(3) 0.049(3) 0.035(2) 0.002(2) 0.011(2) -0.015(2)
C33 0.044(2) 0.030(2) 0.036(2) 0.0032(17) 0.0066(18) 0.0000(18)
C34 0.036(2) 0.034(2) 0.030(2) 0.0054(17) 0.0014(17) 0.0036(17)
C35 0.126(7) 0.139(7) 0.123(6) -0.026(5) 0.061(5) -0.031(5)

loop_
_atom_type_symbol
_atom_type_description
_atom_type_scat_dispersion_real
_atom_type_scat_dispersion_imag
_atom_type_scat_source
C C 0.0033 0.0016 'International Tables Vol C Tables 4.2.6.8 and 6.1.1.4'
H H 0.0000 0.0000 'International Tables Vol C Tables 4.2.6.8 and 6.1.1.4'
F F 0.0171 0.0103 'International Tables Vol C Tables 4.2.6.8 and 6.1.1.4'
O O 0.0106 0.0060 'International Tables Vol C Tables 4.2.6.8 and 6.1.1.4'
Zn Zn 0.2839 1.4301 'International Tables Vol C Tables 4.2.6.8 and 6.1.1.4'

loop_
_geom_angle_atom_site_label_1
_geom_angle_atom_site_label_2
_geom_angle_atom_site_label_3
_geom_angle
_geom_angle_site_symmetry_1
_geom_angle_site_symmetry_3
_geom_angle_publ_flag
O3 Zn1 O10 111.55(13) 1_554 . ?
O3 Zn1 O9 96.83(12) 1_554 . ?
O10 Zn1 O9 97.68(13) . . ?
O3 Zn1 O2 135.11(13) 1_554 . ?
O10 Zn1 O2 100.76(12) . . ?
O9 Zn1 O2 109.13(12) . . ?
O3 Zn1 C15 28.42(13) 1_554 1_554 ?
O10 Zn1 C15 106.16(13) . 1_554 ?
O9 Zn1 C15 125.11(14) . 1_554 ?
O2 Zn1 C15 113.68(13) . 1_554 ?
O7 Zn2 O5 121.42(13) 1_554 . ?
O7 Zn2 O12 112.34(13) 1_554 . ?
O5 Zn2 O12 106.12(13) . . ?
O7 Zn2 O11 102.25(13) 1_554 . ?
O5 Zn2 O11 114.68(13) . . ?
O12 Zn2 O11 97.61(15) . . ?
C4 O2 Zn1 104.3(2) . . ?
C15 O3 Zn1 104.0(3) . 1_556 ?
C21 O5 Zn2 114.1(3) . . ?
C32 O7 Zn2 120.2(3) . 1_556 ?
Zn1 O9 H9A 117.4 . . ?
Zn1 O9 H9B 119.9 . . ?
H9A O9 H9B 116.8 . . ?
Zn1 O10 H10A 119.4 . . ?
Zn1 O10 H10B 114.5 . . ?
H10A O10 H10B 116.8 . . ?
Zn2 O11 H11A 120.5 . . ?
Zn2 O11 H11B 103.7 . . ?
H11A O11 H11B 118.0 . . ?
Zn2 O12 H12A 112.8 . . ?
Zn2 O12 H12B 128.5 . . ?
H12A O12 H12B 118.0 . . ?
H13A O13 H13B 115.6 . . ?
C35 O14 H14 109.5 . . ?
H15A O15 H15B 116.4 . . ?
H16A O16 H16B 117.5 . . ?
C2 C1 C7 121.3(3) . . ?
C2 C1 H1 119.4 . . ?
C7 C1 H1 119.4 . . ?
C1 C2 C3 121.1(4) . . ?
C1 C2 H2 119.5 . . ?
C3 C2 H2 119.5 . . ?
C5 C3 C2 117.6(4) . . ?
C5 C3 C4 120.9(3) . . ?
C2 C3 C4 121.5(3) . . ?
O1 C4 O2 120.7(4) . . ?
O1 C4 C3 119.8(4) . . ?
O2 C4 C3 119.4(3) . . ?
C6 C5 C3 122.2(4) . . ?
C6 C5 H5 118.9 . . ?
C3 C5 H5 118.9 . . ?
C5 C6 C7 120.6(4) . . ?
C5 C6 H6 119.7 . . ?
C7 C6 H6 119.7 . . ?
C1 C7 C6 117.2(3) . . ?
C1 C7 C8 119.4(3) . . ?
C6 C7 C8 123.4(3) . . ?
C7 C8 C10 113.8(3) . . ?
C7 C8 C9 106.8(3) . . ?
C10 C8 C9 107.7(3) . . ?
C7 C8 C11 111.0(3) . . ?
C10 C8 C11 105.9(3) . . ?
C9 C8 C11 111.8(3) . . ?
F3 C9 F2 106.6(3) . . ?
F3 C9 F1 106.8(3) . . ?
F2 C9 F1 106.2(3) . . ?
F3 C9 C8 111.8(3) . . ?
F2 C9 C8 111.4(3) . . ?
F1 C9 C8 113.7(3) . . ?
F4 C10 F5 107.4(3) . . ?
F4 C10 F6 106.0(3) . . ?
F5 C10 F6 106.8(3) . . ?
F4 C10 C8 112.2(3) . . ?
F5 C10 C8 113.3(3) . . ?
F6 C10 C8 110.7(3) . . ?
C12 C11 C17 118.1(3) . . ?
C12 C11 C8 124.9(3) . . ?
C17 C11 C8 117.0(3) . . ?
C13 C12 C11 120.5(4) . . ?
C13 C12 H12 119.7 . . ?
C11 C12 H12 119.7 . . ?
C12 C13 C14 121.2(4) . . ?
C12 C13 H13 119.4 . . ?
C14 C13 H13 119.4 . . ?
C16 C14 C13 118.3(4) . . ?
C16 C14 C15 120.4(4) . . ?
C13 C14 C15 121.3(4) . . ?
O4 C15 O3 121.3(4) . . ?
O4 C15 C14 121.4(4) . . ?
O3 C15 C14 117.2(4) . . ?
O4 C15 Zn1 73.9(2) . 1_556 ?
O3 C15 Zn1 47.57(19) . 1_556 ?
C14 C15 Zn1 164.7(3) . 1_556 ?
C17 C16 C14 121.0(4) . . ?
C17 C16 H16 119.5 . . ?
C14 C16 H16 119.5 . . ?
C16 C17 C11 120.8(4) . . ?
C16 C17 H17 119.6 . . ?
C11 C17 H17 119.6 . . ?
C19 C18 C24 121.3(4) . . ?
C19 C18 H18 119.3 . . ?
C24 C18 H18 119.3 . . ?
C18 C19 C20 119.8(4) . . ?
C18 C19 H19 120.1 . . ?
C20 C19 H19 120.1 . . ?
C22 C20 C19 119.1(4) . . ?
C22 C20 C21 120.9(4) . . ?
C19 C20 C21 120.0(4) . . ?
O6 C21 O5 124.0(4) . . ?
O6 C21 C20 119.9(4) . . ?
O5 C21 C20 116.0(4) . . ?
C20 C22 C23 120.6(4) . . ?
C20 C22 H22 119.7 . . ?
C23 C22 H22 119.7 . . ?
C24 C23 C22 120.7(4) . . ?
C24 C23 H23 119.6 . . ?
C22 C23 H23 119.6 . . ?
C23 C24 C18 118.5(4) . . ?
C23 C24 C25 124.2(3) . . ?
C18 C24 C25 117.2(3) . . ?
C28 C25 C24 111.9(3) . . ?
C28 C25 C26 106.4(3) . . ?
C24 C25 C26 112.7(3) . . ?
C28 C25 C27 112.6(3) . . ?
C24 C25 C27 105.6(3) . . ?
C26 C25 C27 107.7(3) . . ?
F7 C26 F9 107.0(3) . . ?
F7 C26 F8 105.9(3) . . ?
F9 C26 F8 106.1(3) . . ?
F7 C26 C25 111.8(3) . . ?
F9 C26 C25 111.9(3) . . ?
F8 C26 C25 113.6(3) . . ?
F11 C27 F12 107.4(3) . . ?
F11 C27 F10 107.3(3) . . ?
F12 C27 F10 105.8(3) . . ?
F11 C27 C25 110.9(3) . . ?
F12 C27 C25 112.3(3) . . ?
F10 C27 C25 112.8(3) . . ?
C29 C28 C34 117.8(4) . . ?
C29 C28 C25 124.9(3) . . ?
C34 C28 C25 117.2(3) . . ?
C30 C29 C28 121.6(4) . . ?
C30 C29 H29 119.2 . . ?
C28 C29 H29 119.2 . . ?
C29 C30 C31 120.1(4) . . ?
C29 C30 H30 119.9 . . ?
C31 C30 H30 119.9 . . ?
C30 C31 C33 118.3(4) . . ?
C30 C31 C32 121.3(4) . . ?
C33 C31 C32 120.4(4) . . ?
O8 C32 O7 123.0(4) . . ?
O8 C32 C31 120.6(4) . . ?
O7 C32 C31 116.5(4) . . ?
C34 C33 C31 120.8(4) . . ?
C34 C33 H33 119.6 . . ?
C31 C33 H33 119.6 . . ?
C33 C34 C28 121.3(4) . . ?
C33 C34 H34 119.4 . . ?
C28 C34 H34 119.4 . . ?
O14 C35 H35A 109.5 . . ?
O14 C35 H35B 109.5 . . ?
H35A C35 H35B 109.5 . . ?
O14 C35 H35C 109.5 . . ?
H35A C35 H35C 109.5 . . ?
H35B C35 H35C 109.5 . . ?

loop_
_geom_bond_atom_site_label_1
_geom_bond_atom_site_label_2
_geom_bond_distance
_geom_bond_site_symmetry_2
_geom_bond_publ_flag
Zn1 O3 1.964(3) 1_554 ?
Zn1 O10 1.983(3) . ?
Zn1 O9 1.992(3) . ?
Zn1 O2 1.992(3) . ?
Zn1 C15 2.582(4) 1_554 ?
Zn2 O7 1.912(3) 1_554 ?
Zn2 O5 1.928(3) . ?
Zn2 O12 1.968(3) . ?
Zn2 O11 1.973(3) . ?
O1 C4 1.252(4) . ?
O2 C4 1.269(5) . ?
O3 C15 1.267(5) . ?
O3 Zn1 1.964(3) 1_556 ?
O4 C15 1.250(5) . ?
O5 C21 1.268(5) . ?
O6 C21 1.229(5) . ?
O7 C32 1.268(5) . ?
O7 Zn2 1.912(3) 1_556 ?
O8 C32 1.246(5) . ?
O9 H9A 0.8501 . ?
O9 H9B 0.8501 . ?
O10 H10A 0.8498 . ?
O10 H10B 0.8499 . ?
O11 H11A 0.8488 . ?
O11 H11B 0.8485 . ?
O12 H12A 0.8527 . ?
O12 H12B 0.8958 . ?
O13 H13A 0.9013 . ?
O13 H13B 0.8494 . ?
O14 C35 1.438(7) . ?
O14 H14 0.8200 . ?
O15 H15A 0.8504 . ?
O15 H15B 0.8768 . ?
O16 H16A 0.8562 . ?
O16 H16B 0.8504 . ?
F1 C9 1.347(5) . ?
F2 C9 1.335(4) . ?
F3 C9 1.331(5) . ?
F4 C10 1.325(4) . ?
F5 C10 1.325(4) . ?
F6 C10 1.344(5) . ?
F7 C26 1.332(4) . ?
F8 C26 1.344(5) . ?
F9 C26 1.333(5) . ?
F10 C27 1.350(5) . ?
F11 C27 1.326(4) . ?
F12 C27 1.332(4) . ?
C1 C2 1.374(5) . ?
C1 C7 1.398(5) . ?
C1 H1 0.9300 . ?
C2 C3 1.388(5) . ?
C2 H2 0.9300 . ?
C3 C5 1.379(5) . ?
C3 C4 1.487(5) . ?
C5 C6 1.368(5) . ?
C5 H5 0.9300 . ?
C6 C7 1.399(5) . ?
C6 H6 0.9300 . ?
C7 C8 1.521(5) . ?
C8 C10 1.538(5) . ?
C8 C9 1.538(5) . ?
C8 C11 1.555(5) . ?
C11 C12 1.382(5) . ?
C11 C17 1.398(5) . ?
C12 C13 1.375(5) . ?
C12 H12 0.9300 . ?
C13 C14 1.389(6) . ?
C13 H13 0.9300 . ?
C14 C16 1.373(5) . ?
C14 C15 1.496(5) . ?
C15 Zn1 2.582(4) 1_556 ?
C16 C17 1.373(5) . ?
C16 H16 0.9300 . ?
C17 H17 0.9300 . ?
C18 C19 1.384(5) . ?
C18 C24 1.389(5) . ?
C18 H18 0.9300 . ?
C19 C20 1.395(5) . ?
C19 H19 0.9300 . ?
C20 C22 1.381(6) . ?
C20 C21 1.507(6) . ?
C22 C23 1.392(5) . ?
C22 H22 0.9300 . ?
C23 C24 1.380(5) . ?
C23 H23 0.9300 . ?
C24 C25 1.540(5) . ?
C25 C28 1.537(5) . ?
C25 C26 1.545(5) . ?
C25 C27 1.548(5) . ?
C28 C29 1.381(5) . ?
C28 C34 1.392(5) . ?
C29 C30 1.379(5) . ?
C29 H29 0.9300 . ?
C30 C31 1.393(6) . ?
C30 H30 0.9300 . ?
C31 C33 1.394(5) . ?
C31 C32 1.483(5) . ?
C33 C34 1.367(5) . ?
C33 H33 0.9300 . ?
C34 H34 0.9300 . ?
C35 H35A 0.9600 . ?
C35 H35B 0.9600 . ?
C35 H35C 0.9600 . ?

loop_
_geom_torsion_atom_site_label_1
_geom_torsion_atom_site_label_2
_geom_torsion_atom_site_label_3
_geom_torsion_atom_site_label_4
_geom_torsion
_geom_torsion_site_symmetry_1
_geom_torsion_site_symmetry_2
_geom_torsion_site_symmetry_3
_geom_torsion_site_symmetry_4
_geom_torsion_publ_flag
O3 Zn1 O2 C4 37.8(3) 1_554 . . . ?
O10 Zn1 O2 C4 173.9(3) . . . . ?
O9 Zn1 O2 C4 -83.9(3) . . . . ?
C15 Zn1 O2 C4 60.8(3) 1_554 . . . ?
O7 Zn2 O5 C21 -53.9(3) 1_554 . . . ?
O12 Zn2 O5 C21 176.3(3) . . . . ?
O11 Zn2 O5 C21 69.7(3) . . . . ?
C7 C1 C2 C3 -0.9(6) . . . . ?
C1 C2 C3 C5 -0.8(6) . . . . ?
C1 C2 C3 C4 177.8(4) . . . . ?
Zn1 O2 C4 O1 6.6(4) . . . . ?
Zn1 O2 C4 C3 -170.4(3) . . . . ?
C5 C3 C4 O1 -0.5(6) . . . . ?
C2 C3 C4 O1 -179.0(4) . . . . ?
C5 C3 C4 O2 176.6(4) . . . . ?
C2 C3 C4 O2 -2.0(6) . . . . ?
C2 C3 C5 C6 2.4(6) . . . . ?
C4 C3 C5 C6 -176.3(4) . . . . ?
C3 C5 C6 C7 -2.2(7) . . . . ?
C2 C1 C7 C6 1.1(6) . . . . ?
C2 C1 C7 C8 -177.0(4) . . . . ?
C5 C6 C7 C1 0.5(6) . . . . ?
C5 C6 C7 C8 178.5(4) . . . . ?
C1 C7 C8 C10 -166.3(3) . . . . ?
C6 C7 C8 C10 15.7(5) . . . . ?
C1 C7 C8 C9 75.0(4) . . . . ?
C6 C7 C8 C9 -103.0(4) . . . . ?
C1 C7 C8 C11 -47.1(4) . . . . ?
C6 C7 C8 C11 134.9(4) . . . . ?
C7 C8 C9 F3 -70.5(4) . . . . ?
C10 C8 C9 F3 166.9(3) . . . . ?
C11 C8 C9 F3 51.0(4) . . . . ?
C7 C8 C9 F2 48.6(4) . . . . ?
C10 C8 C9 F2 -74.0(4) . . . . ?
C11 C8 C9 F2 170.2(3) . . . . ?
C7 C8 C9 F1 168.5(3) . . . . ?
C10 C8 C9 F1 45.9(4) . . . . ?
C11 C8 C9 F1 -69.9(4) . . . . ?
C7 C8 C10 F4 168.9(3) . . . . ?
C9 C8 C10 F4 -72.9(4) . . . . ?
C11 C8 C10 F4 46.8(4) . . . . ?
C7 C8 C10 F5 -69.3(4) . . . . ?
C9 C8 C10 F5 48.9(4) . . . . ?
C11 C8 C10 F5 168.6(3) . . . . ?
C7 C8 C10 F6 50.7(4) . . . . ?
C9 C8 C10 F6 168.9(3) . . . . ?
C11 C8 C10 F6 -71.5(4) . . . . ?
C7 C8 C11 C12 139.2(4) . . . . ?
C10 C8 C11 C12 -96.9(4) . . . . ?
C9 C8 C11 C12 20.0(5) . . . . ?
C7 C8 C11 C17 -43.4(4) . . . . ?
C10 C8 C11 C17 80.5(4) . . . . ?
C9 C8 C11 C17 -162.5(3) . . . . ?
C17 C11 C12 C13 3.2(6) . . . . ?
C8 C11 C12 C13 -179.4(3) . . . . ?
C11 C12 C13 C14 -1.8(6) . . . . ?
C12 C13 C14 C16 -0.9(6) . . . . ?
C12 C13 C14 C15 177.7(4) . . . . ?
Zn1 O3 C15 O4 4.0(5) 1_556 . . . ?
Zn1 O3 C15 C14 -178.4(3) 1_556 . . . ?
C16 C14 C15 O4 175.1(4) . . . . ?
C13 C14 C15 O4 -3.5(6) . . . . ?
C16 C14 C15 O3 -2.5(6) . . . . ?
C13 C14 C15 O3 178.9(4) . . . . ?
C16 C14 C15 Zn1 -6.8(13) . . . 1_556 ?
C13 C14 C15 Zn1 174.5(8) . . . 1_556 ?
C13 C14 C16 C17 2.2(6) . . . . ?
C15 C14 C16 C17 -176.5(4) . . . . ?
C14 C16 C17 C11 -0.8(6) . . . . ?
C12 C11 C17 C16 -1.9(6) . . . . ?
C8 C11 C17 C16 -179.6(3) . . . . ?
C24 C18 C19 C20 1.1(6) . . . . ?
C18 C19 C20 C22 0.7(6) . . . . ?
C18 C19 C20 C21 -176.6(4) . . . . ?
Zn2 O5 C21 O6 -6.6(6) . . . . ?
Zn2 O5 C21 C20 170.8(3) . . . . ?
C22 C20 C21 O6 10.9(7) . . . . ?
C19 C20 C21 O6 -171.8(4) . . . . ?
C22 C20 C21 O5 -166.6(4) . . . . ?
C19 C20 C21 O5 10.7(6) . . . . ?
C19 C20 C22 C23 -1.6(7) . . . . ?
C21 C20 C22 C23 175.7(4) . . . . ?
C20 C22 C23 C24 0.7(7) . . . . ?
C22 C23 C24 C18 1.2(6) . . . . ?
C22 C23 C24 C25 -173.6(4) . . . . ?
C19 C18 C24 C23 -2.1(6) . . . . ?
C19 C18 C24 C25 173.1(4) . . . . ?
C23 C24 C25 C28 -142.3(4) . . . . ?
C18 C24 C25 C28 42.9(4) . . . . ?
C23 C24 C25 C26 -22.5(5) . . . . ?
C18 C24 C25 C26 162.7(3) . . . . ?
C23 C24 C25 C27 94.9(4) . . . . ?
C18 C24 C25 C27 -80.0(4) . . . . ?
C28 C25 C26 F7 -46.4(4) . . . . ?
C24 C25 C26 F7 -169.4(3) . . . . ?
C27 C25 C26 F7 74.5(4) . . . . ?
C28 C25 C26 F9 73.5(4) . . . . ?
C24 C25 C26 F9 -49.4(4) . . . . ?
C27 C25 C26 F9 -165.5(3) . . . . ?
C28 C25 C26 F8 -166.3(3) . . . . ?
C24 C25 C26 F8 70.8(4) . . . . ?
C27 C25 C26 F8 -45.3(4) . . . . ?
C28 C25 C27 F11 -51.4(4) . . . . ?
C24 C25 C27 F11 70.9(4) . . . . ?
C26 C25 C27 F11 -168.4(3) . . . . ?
C28 C25 C27 F12 -171.6(3) . . . . ?
C24 C25 C27 F12 -49.3(4) . . . . ?
C26 C25 C27 F12 71.4(4) . . . . ?
C28 C25 C27 F10 68.9(4) . . . . ?
C24 C25 C27 F10 -168.7(3) . . . . ?
C26 C25 C27 F10 -48.1(4) . . . . ?
C24 C25 C28 C29 -134.9(4) . . . . ?
C26 C25 C28 C29 101.7(4) . . . . ?
C27 C25 C28 C29 -16.1(5) . . . . ?
C24 C25 C28 C34 48.5(4) . . . . ?
C26 C25 C28 C34 -74.9(4) . . . . ?
C27 C25 C28 C34 167.3(3) . . . . ?
C34 C28 C29 C30 -1.9(6) . . . . ?
C25 C28 C29 C30 -178.5(3) . . . . ?
C28 C29 C30 C31 1.2(6) . . . . ?
C29 C30 C31 C33 0.3(6) . . . . ?
C29 C30 C31 C32 -179.8(3) . . . . ?
Zn2 O7 C32 O8 -4.0(6) 1_556 . . . ?
Zn2 O7 C32 C31 175.9(2) 1_556 . . . ?
C30 C31 C32 O8 -2.7(6) . . . . ?
C33 C31 C32 O8 177.3(4) . . . . ?
C30 C31 C32 O7 177.5(4) . . . . ?
C33 C31 C32 O7 -2.6(5) . . . . ?
C30 C31 C33 C34 -1.0(6) . . . . ?
C32 C31 C33 C34 179.1(3) . . . . ?
C31 C33 C34 C28 0.3(6) . . . . ?
C29 C28 C34 C33 1.1(5) . . . . ?
C25 C28 C34 C33 178.0(3) . . . . ?
